data_7116754
loop_
_publ_author_name
'Gang He'
'Benjamin D. Wiltshire'
'Paul Choi'
'Aliaksandr Savin'
'Shuai Sun'
'Arash Mohammadpour'
'Michael J. Ferguson'
'Robert McDonald'
'Samira Farsinezhad'
'Alex Brown'
'Karthik Shankar'
'Eric Rivard'

_publ_section_title
;
 Phosphorescence within benzotellurophenes and color tunable tellurophenes
 under ambient conditions
;
_journal_name_full Chem.Commun.
_journal_page_first 5444
_journal_paper_doi 10.1039/C4cc06529H
_journal_volume 51
_journal_year 2015
_chemical_formula_moiety 'C28 H34 B2 O4 Te'
_chemical_formula_sum 'C28 H34 B2 O4 Te'
_chemical_formula_weight 583.77
_chemical_name_systematic
; 
 ? 
;
_space_group_crystal_system triclinic
_space_group_IT_number 2
_space_group_name_Hall '-P 1'
_space_group_name_H-M_alt 'P -1'
_symmetry_space_group_name_Hall '-P 1'
_symmetry_space_group_name_H-M 'P -1'
_atom_sites_solution_hydrogens geom
_audit_creation_method SHELXL-2014
_cell_angle_alpha 75.2698(17)
_cell_angle_beta 82.0304(19)
_cell_angle_gamma 80.2126(19)
_cell_formula_units_Z 2
_cell_length_a 7.0792(11)
_cell_length_b 12.1454(19)
_cell_length_c 16.953(3)
_cell_measurement_reflns_used 9888
_cell_measurement_temperature 173(2)
_cell_measurement_theta_max 27.43
_cell_measurement_theta_min 2.38
_cell_volume 1382.2(4)
_computing_cell_refinement 'Bruker SAINT'
_computing_data_collection 'Bruker APEX2'
_computing_data_reduction 'Bruker SAINT'
_computing_molecular_graphics 'Bruker SHELXTL'
_computing_publication_material 'Bruker SHELXTL'
_computing_structure_refinement 'SHELXL-2014 (Sheldrick, 2014)'
_computing_structure_solution 'SHELXT-2013 (Sheldrick, 2013)'
_diffrn_ambient_temperature 173(2)
_diffrn_measured_fraction_theta_full 0.999
_diffrn_measured_fraction_theta_max 0.982
_diffrn_measurement_device_type 'Bruker APEX-II CCD'
_diffrn_measurement_method '\w scans'
_diffrn_radiation_type MoK\a
_diffrn_radiation_wavelength 0.71073
_diffrn_reflns_av_R_equivalents 0.0926
_diffrn_reflns_av_unetI/netI 0.0370
_diffrn_reflns_Laue_measured_fraction_full 0.999
_diffrn_reflns_Laue_measured_fraction_max 0.982
_diffrn_reflns_limit_h_max 9
_diffrn_reflns_limit_h_min -9
_diffrn_reflns_limit_k_max 15
_diffrn_reflns_limit_k_min -15
_diffrn_reflns_limit_l_max 22
_diffrn_reflns_limit_l_min -22
_diffrn_reflns_number 47499
_diffrn_reflns_point_group_measured_fraction_full 0.999
_diffrn_reflns_point_group_measured_fraction_max 0.982
_diffrn_reflns_theta_full 25.242
_diffrn_reflns_theta_max 27.606
_diffrn_reflns_theta_min 1.751
_exptl_absorpt_coefficient_mu 1.106
_exptl_absorpt_correction_T_max 0.9517
_exptl_absorpt_correction_T_min 0.4698
_exptl_absorpt_correction_type multi-scan
_exptl_absorpt_process_details 'TWINABS (Sheldrick, 2008)'
_exptl_crystal_colour colourless
_exptl_crystal_density_diffrn 1.403
_exptl_crystal_description fragment
_exptl_crystal_F_000 592
_exptl_crystal_size_max 0.378
_exptl_crystal_size_mid 0.170
_exptl_crystal_size_min 0.062
_refine_diff_density_max 1.094
_refine_diff_density_min -0.572
_refine_diff_density_rms 0.082
_refine_ls_extinction_method none
_refine_ls_goodness_of_fit_ref 1.056
_refine_ls_hydrogen_treatment constr
_refine_ls_matrix_type full
_refine_ls_number_parameters 317
_refine_ls_number_reflns 6307
_refine_ls_number_restraints 0
_refine_ls_restrained_S_all 1.056
_refine_ls_R_factor_all 0.0353
_refine_ls_R_factor_gt 0.0313
_refine_ls_shift/su_max 0.000
_refine_ls_shift/su_mean 0.000
_refine_ls_structure_factor_coef Fsqd
_refine_ls_weighting_details 'w=1/[\s^2^(Fo^2^)+(0.0446P)^2^+0.3629P] where P=(Fo^2^+2Fc^2^)/3'
_refine_ls_weighting_scheme calc
_refine_ls_wR_factor_gt 0.0776
_refine_ls_wR_factor_ref 0.0796
_reflns_Friedel_coverage 0.000
_reflns_number_gt 5781
_reflns_number_total 6307
_reflns_threshold_expression 'I > 2\s(I)'
_cod_data_source_file c4cc06529h2-3.cif
_cod_data_source_block riv14b1
_cod_database_code 7116754
_shelx_space_group_comment
; 
The symmetry employed for this shelxl refinement is uniquely defined 
by the following loop, which should always be used as a source of 
symmetry information in preference to the above space-group names. 
They are only intended as comments. 
;
_shelx_estimated_absorpt_t_min 0.680
_shelx_estimated_absorpt_t_max 0.935
_shelxl_version_number 2014-3

loop_
_space_group_symop_operation_xyz
'x, y, z'
'-x, -y, -z'

loop_
_atom_site_label
_atom_site_type_symbol
_atom_site_fract_x
_atom_site_fract_y
_atom_site_fract_z
_atom_site_U_iso_or_equiv
_atom_site_adp_type
_atom_site_occupancy
_atom_site_site_symmetry_order
_atom_site_calc_flag
_atom_site_refinement_flags_posn
_atom_site_refinement_flags_adp
Te Te 0.07112(2) 0.07576(2) 0.33871(2) 0.02773(6) Uani 1 1 d . .
O1 O -0.2217(3) 0.05187(15) 0.21838(10) 0.0296(4) Uani 1 1 d . .
O2 O -0.2283(3) 0.21826(14) 0.11719(10) 0.0297(4) Uani 1 1 d . .
O3 O 0.3037(3) 0.49193(15) 0.28077(11) 0.0316(4) Uani 1 1 d . .
O4 O 0.0210(3) 0.48966(14) 0.36424(10) 0.0300(4) Uani 1 1 d . .
C1 C -0.0518(3) 0.2019(2) 0.24656(14) 0.0262(5) Uani 1 1 d . .
C2 C -0.0007(3) 0.3069(2) 0.24437(13) 0.0235(4) Uani 1 1 d . .
C3 C 0.1241(3) 0.3130(2) 0.30432(13) 0.0238(4) Uani 1 1 d . .
C4 C 0.1853(3) 0.2117(2) 0.35771(13) 0.0246(4) Uani 1 1 d . .
C11 C -0.2960(4) 0.0278(2) 0.14919(14) 0.0298(5) Uani 1 1 d . .
C12 C -0.3626(4) 0.1514(2) 0.09859(14) 0.0290(5) Uani 1 1 d . .
C13 C -0.4533(5) -0.0468(3) 0.18221(18) 0.0445(7) Uani 1 1 d . .
H13A H -0.5048 -0.0637 0.1365 0.053 Uiso 1 1 calc R U
H13B H -0.4003 -0.1188 0.2183 0.053 Uiso 1 1 calc R U
H13C H -0.5569 -0.0061 0.2132 0.053 Uiso 1 1 calc R U
C14 C -0.1292(5) -0.0359(2) 0.10494(18) 0.0437(7) Uani 1 1 d . .
H14A H -0.1732 -0.0537 0.0579 0.052 Uiso 1 1 calc R U
H14B H -0.0264 0.0124 0.0858 0.052 Uiso 1 1 calc R U
H14C H -0.0799 -0.1075 0.1425 0.052 Uiso 1 1 calc R U
C15 C -0.5628(4) 0.2017(3) 0.12871(18) 0.0442(7) Uani 1 1 d . .
H15A H -0.6584 0.1595 0.1176 0.053 Uiso 1 1 calc R U
H15B H -0.5701 0.1953 0.1878 0.053 Uiso 1 1 calc R U
H15C H -0.5889 0.2829 0.1002 0.053 Uiso 1 1 calc R U
C16 C -0.3447(4) 0.1652(3) 0.00610(16) 0.0395(6) Uani 1 1 d . .
H16A H -0.4339 0.1208 -0.0074 0.047 Uiso 1 1 calc R U
H16B H -0.3762 0.2466 -0.0209 0.047 Uiso 1 1 calc R U
H16C H -0.2124 0.1370 -0.0128 0.047 Uiso 1 1 calc R U
C21 C 0.2874(4) 0.5900(2) 0.31834(16) 0.0332(5) Uani 1 1 d . .
C22 C 0.0706(4) 0.6058(2) 0.35117(15) 0.0290(5) Uani 1 1 d . .
C23 C 0.4225(5) 0.5523(3) 0.3867(2) 0.0539(9) Uani 1 1 d . .
H23A H 0.4170 0.6151 0.4139 0.065 Uiso 1 1 calc R U
H23B H 0.3821 0.4847 0.4267 0.065 Uiso 1 1 calc R U
H23C H 0.5547 0.5331 0.3630 0.065 Uiso 1 1 calc R U
C24 C 0.3514(5) 0.6923(3) 0.2538(2) 0.0527(8) Uani 1 1 d . .
H24A H 0.3409 0.7581 0.2784 0.063 Uiso 1 1 calc R U
H24B H 0.4854 0.6726 0.2325 0.063 Uiso 1 1 calc R U
H24C H 0.2690 0.7121 0.2089 0.063 Uiso 1 1 calc R U
C25 C 0.0271(5) 0.6442(3) 0.43129(18) 0.0455(7) Uani 1 1 d . .
H25A H 0.0601 0.7218 0.4227 0.055 Uiso 1 1 calc R U
H25B H -0.1103 0.6445 0.4500 0.055 Uiso 1 1 calc R U
H25C H 0.1034 0.5910 0.4728 0.055 Uiso 1 1 calc R U
C26 C -0.0590(5) 0.6827(2) 0.28884(19) 0.0437(7) Uani 1 1 d . .
H26A H -0.0319 0.7620 0.2777 0.052 Uiso 1 1 calc R U
H26B H -0.0345 0.6561 0.2379 0.052 Uiso 1 1 calc R U
H26C H -0.1941 0.6796 0.3107 0.052 Uiso 1 1 calc R U
C31 C -0.0646(3) 0.4135(2) 0.18244(14) 0.0258(5) Uani 1 1 d . .
C32 C 0.0725(4) 0.4780(2) 0.13287(15) 0.0317(5) Uani 1 1 d . .
H32 H 0.2055 0.4544 0.1395 0.038 Uiso 1 1 calc R U
C33 C 0.0151(5) 0.5763(2) 0.07412(16) 0.0415(7) Uani 1 1 d . .
H33 H 0.1091 0.6189 0.0401 0.050 Uiso 1 1 calc R U
C34 C -0.1790(5) 0.6127(2) 0.06492(17) 0.0449(7) Uani 1 1 d . .
H34 H -0.2181 0.6809 0.0254 0.054 Uiso 1 1 calc R U
C35 C -0.3154(5) 0.5492(3) 0.11350(18) 0.0432(7) Uani 1 1 d . .
H35 H -0.4482 0.5734 0.1069 0.052 Uiso 1 1 calc R U
C36 C -0.2588(4) 0.4504(2) 0.17175(16) 0.0339(5) Uani 1 1 d . .
H36 H -0.3535 0.4073 0.2048 0.041 Uiso 1 1 calc R U
C41 C 0.3162(3) 0.1944(2) 0.42224(14) 0.0271(5) Uani 1 1 d . .
C42 C 0.2774(4) 0.1238(2) 0.50006(15) 0.0343(6) Uani 1 1 d . .
H42 H 0.1662 0.0860 0.5119 0.041 Uiso 1 1 calc R U
C43 C 0.4007(5) 0.1085(3) 0.56028(17) 0.0439(7) Uani 1 1 d . .
H43 H 0.3730 0.0607 0.6131 0.053 Uiso 1 1 calc R U
C44 C 0.5625(5) 0.1624(3) 0.54362(19) 0.0465(8) Uani 1 1 d . .
H44 H 0.6447 0.1531 0.5853 0.056 Uiso 1 1 calc R U
C45 C 0.6060(4) 0.2302(3) 0.46617(19) 0.0439(7) Uani 1 1 d . .
H45 H 0.7193 0.2659 0.4545 0.053 Uiso 1 1 calc R U
C46 C 0.4834(4) 0.2458(2) 0.40548(17) 0.0352(6) Uani 1 1 d . .
H46 H 0.5140 0.2918 0.3523 0.042 Uiso 1 1 calc R U
B1 B -0.1708(4) 0.1605(2) 0.19228(16) 0.0266(5) Uani 1 1 d . .
B2 B 0.1530(4) 0.4334(2) 0.31616(15) 0.0245(5) Uani 1 1 d . .

loop_
_atom_site_aniso_label
_atom_site_aniso_U_11
_atom_site_aniso_U_22
_atom_site_aniso_U_33
_atom_site_aniso_U_23
_atom_site_aniso_U_13
_atom_site_aniso_U_12
Te 0.03595(10) 0.01932(9) 0.02744(10) -0.00057(6) -0.00740(6) -0.00667(6)
O1 0.0407(10) 0.0254(9) 0.0249(8) -0.0033(6) -0.0072(7) -0.0112(7)
O2 0.0380(10) 0.0220(8) 0.0305(9) -0.0032(7) -0.0105(7) -0.0074(7)
O3 0.0308(9) 0.0283(9) 0.0396(10) -0.0127(7) 0.0005(7) -0.0112(7)
O4 0.0360(9) 0.0228(9) 0.0319(9) -0.0067(7) 0.0024(7) -0.0104(7)
C1 0.0286(12) 0.0232(11) 0.0267(11) -0.0034(9) -0.0053(9) -0.0052(9)
C2 0.0245(11) 0.0210(11) 0.0241(11) -0.0033(8) -0.0032(8) -0.0024(9)
C3 0.0254(11) 0.0223(11) 0.0243(11) -0.0050(8) -0.0020(8) -0.0062(9)
C4 0.0272(11) 0.0246(11) 0.0232(11) -0.0057(9) -0.0024(8) -0.0069(9)
C11 0.0389(14) 0.0282(13) 0.0255(11) -0.0073(9) -0.0043(9) -0.0114(11)
C12 0.0325(13) 0.0297(13) 0.0278(12) -0.0088(10) -0.0063(9) -0.0071(10)
C13 0.0533(18) 0.0433(17) 0.0435(16) -0.0097(13) -0.0055(13) -0.0251(14)
C14 0.062(2) 0.0284(14) 0.0370(15) -0.0072(11) -0.0019(13) 0.0009(13)
C15 0.0362(15) 0.0540(19) 0.0424(15) -0.0147(13) -0.0082(12) 0.0024(13)
C16 0.0521(17) 0.0399(16) 0.0284(13) -0.0081(11) -0.0100(11) -0.0064(13)
C21 0.0369(14) 0.0249(13) 0.0420(14) -0.0123(11) -0.0020(11) -0.0106(10)
C22 0.0353(13) 0.0200(11) 0.0320(12) -0.0047(9) -0.0034(10) -0.0069(10)
C23 0.0489(18) 0.0436(18) 0.082(2) -0.0286(17) -0.0292(17) -0.0036(14)
C24 0.060(2) 0.0366(17) 0.064(2) -0.0138(15) 0.0136(16) -0.0256(15)
C25 0.064(2) 0.0360(16) 0.0407(15) -0.0178(12) 0.0037(13) -0.0120(14)
C26 0.0473(17) 0.0304(14) 0.0535(17) -0.0073(12) -0.0166(13) -0.0001(12)
C31 0.0347(13) 0.0219(11) 0.0227(10) -0.0067(8) -0.0071(9) -0.0040(10)
C32 0.0397(14) 0.0270(13) 0.0295(12) -0.0060(10) -0.0047(10) -0.0079(11)
C33 0.066(2) 0.0303(14) 0.0280(13) 0.0014(10) -0.0057(12) -0.0168(13)
C34 0.068(2) 0.0276(14) 0.0362(15) 0.0010(11) -0.0206(14) 0.0000(13)
C35 0.0449(17) 0.0360(15) 0.0476(16) -0.0071(12) -0.0190(13) 0.0053(13)
C36 0.0353(14) 0.0283(13) 0.0378(14) -0.0064(10) -0.0085(10) -0.0016(11)
C41 0.0315(12) 0.0227(12) 0.0275(11) -0.0081(9) -0.0074(9) 0.0018(9)
C42 0.0455(15) 0.0294(13) 0.0276(12) -0.0066(10) -0.0078(10) -0.0012(11)
C43 0.068(2) 0.0334(15) 0.0285(13) -0.0055(11) -0.0194(13) 0.0068(14)
C44 0.062(2) 0.0345(15) 0.0489(17) -0.0165(13) -0.0350(15) 0.0117(14)
C45 0.0405(16) 0.0379(16) 0.0573(18) -0.0134(13) -0.0218(13) 0.0002(12)
C46 0.0351(14) 0.0320(14) 0.0387(14) -0.0065(11) -0.0113(10) -0.0021(11)
B1 0.0283(13) 0.0242(13) 0.0274(13) -0.0046(10) -0.0032(10) -0.0061(10)
B2 0.0276(13) 0.0238(13) 0.0228(12) -0.0030(9) -0.0068(9) -0.0055(10)

loop_
_atom_type_symbol
_atom_type_description
_atom_type_scat_dispersion_real
_atom_type_scat_dispersion_imag
_atom_type_scat_source
C C 0.0033 0.0016 'International Tables Vol C Tables 4.2.6.8 and 6.1.1.4'
H H 0.0000 0.0000 'International Tables Vol C Tables 4.2.6.8 and 6.1.1.4'
B B 0.0013 0.0007 'International Tables Vol C Tables 4.2.6.8 and 6.1.1.4'
O O 0.0106 0.0060 'International Tables Vol C Tables 4.2.6.8 and 6.1.1.4'
Te Te -0.5308 1.6751 'International Tables Vol C Tables 4.2.6.8 and 6.1.1.4'

loop_
_geom_angle_atom_site_label_1
_geom_angle_atom_site_label_2
_geom_angle_atom_site_label_3
_geom_angle
C1 Te C4 82.65(9)
B1 O1 C11 106.76(18)
B1 O2 C12 106.05(19)
B2 O3 C21 106.86(19)
B2 O4 C22 107.31(18)
C2 C1 B1 133.3(2)
C2 C1 Te 110.85(16)
B1 C1 Te 115.73(17)
C1 C2 C3 118.2(2)
C1 C2 C31 122.6(2)
C3 C2 C31 119.1(2)
C4 C3 C2 116.8(2)
C4 C3 B2 122.2(2)
C2 C3 B2 120.0(2)
C3 C4 C41 127.3(2)
C3 C4 Te 111.40(16)
C41 C4 Te 121.26(17)
O1 C11 C13 108.4(2)
O1 C11 C14 106.9(2)
C13 C11 C14 110.4(2)
O1 C11 C12 101.65(18)
C13 C11 C12 115.6(2)
C14 C11 C12 112.9(2)
O2 C12 C15 106.4(2)
O2 C12 C16 108.5(2)
C15 C12 C16 110.5(2)
O2 C12 C11 102.36(18)
C15 C12 C11 113.2(2)
C16 C12 C11 115.1(2)
O3 C21 C24 109.0(2)
O3 C21 C23 106.2(2)
C24 C21 C23 110.5(3)
O3 C21 C22 102.65(19)
C24 C21 C22 114.6(2)
C23 C21 C22 113.2(2)
O4 C22 C26 105.9(2)
O4 C22 C25 109.4(2)
C26 C22 C25 109.4(2)
O4 C22 C21 102.29(19)
C26 C22 C21 114.0(2)
C25 C22 C21 115.2(2)
C36 C31 C32 118.7(2)
C36 C31 C2 121.6(2)
C32 C31 C2 119.8(2)
C33 C32 C31 120.3(3)
C34 C33 C32 120.3(3)
C35 C34 C33 119.7(3)
C34 C35 C36 120.2(3)
C35 C36 C31 120.7(3)
C46 C41 C42 118.8(2)
C46 C41 C4 120.3(2)
C42 C41 C4 120.8(2)
C43 C42 C41 120.4(3)
C44 C43 C42 120.2(3)
C43 C44 C45 120.2(2)
C44 C45 C46 120.0(3)
C41 C46 C45 120.4(3)
O2 B1 O1 113.5(2)
O2 B1 C1 127.6(2)
O1 B1 C1 118.8(2)
O4 B2 O3 113.6(2)
O4 B2 C3 120.7(2)
O3 B2 C3 125.6(2)

loop_
_geom_bond_atom_site_label_1
_geom_bond_atom_site_label_2
_geom_bond_distance
Te C1 2.062(2)
Te C4 2.069(2)
O1 B1 1.373(3)
O1 C11 1.461(3)
O2 B1 1.368(3)
O2 C12 1.462(3)
O3 B2 1.366(3)
O3 C21 1.469(3)
O4 B2 1.364(3)
O4 C22 1.466(3)
C1 C2 1.373(3)
C1 B1 1.551(3)
C2 C3 1.459(3)
C2 C31 1.492(3)
C3 C4 1.372(3)
C3 B2 1.576(3)
C4 C41 1.482(3)
C11 C13 1.512(4)
C11 C14 1.515(4)
C11 C12 1.558(3)
C12 C15 1.519(4)
C12 C16 1.524(3)
C21 C24 1.519(4)
C21 C23 1.535(4)
C21 C22 1.555(4)
C22 C26 1.518(4)
C22 C25 1.521(4)
C31 C36 1.393(3)
C31 C32 1.400(3)
C32 C33 1.388(4)
C33 C34 1.387(5)
C34 C35 1.384(5)
C35 C36 1.385(4)
C41 C46 1.393(4)
C41 C42 1.398(3)
C42 C43 1.391(4)
C43 C44 1.375(5)
C44 C45 1.386(5)
C45 C46 1.393(4)

loop_
_geom_torsion_atom_site_label_1
_geom_torsion_atom_site_label_2
_geom_torsion_atom_site_label_3
_geom_torsion_atom_site_label_4
_geom_torsion
C4 Te C1 C2 -0.42(17)
C4 Te C1 B1 176.61(19)
B1 C1 C2 C3 -176.7(2)
Te C1 C2 C3 -0.4(3)
B1 C1 C2 C31 2.1(4)
Te C1 C2 C31 178.41(18)
C1 C2 C3 C4 1.5(3)
C31 C2 C3 C4 -177.4(2)
C1 C2 C3 B2 -167.7(2)
C31 C2 C3 B2 13.4(3)
C2 C3 C4 C41 178.1(2)
B2 C3 C4 C41 -12.9(4)
C2 C3 C4 Te -1.8(3)
B2 C3 C4 Te 167.23(17)
C1 Te C4 C3 1.20(17)
C1 Te C4 C41 -178.7(2)
B1 O1 C11 C13 -146.5(2)
B1 O1 C11 C14 94.3(2)
B1 O1 C11 C12 -24.3(2)
B1 O2 C12 C15 92.9(2)
B1 O2 C12 C16 -148.2(2)
B1 O2 C12 C11 -26.1(2)
O1 C11 C12 O2 30.5(2)
C13 C11 C12 O2 147.7(2)
C14 C11 C12 O2 -83.8(2)
O1 C11 C12 C15 -83.7(2)
C13 C11 C12 C15 33.5(3)
C14 C11 C12 C15 162.1(2)
O1 C11 C12 C16 147.9(2)
C13 C11 C12 C16 -94.9(3)
C14 C11 C12 C16 33.7(3)
B2 O3 C21 C24 -144.0(2)
B2 O3 C21 C23 97.0(3)
B2 O3 C21 C22 -22.1(2)
B2 O4 C22 C26 97.7(2)
B2 O4 C22 C25 -144.5(2)
B2 O4 C22 C21 -22.0(2)
O3 C21 C22 O4 26.4(2)
C24 C21 C22 O4 144.4(2)
C23 C21 C22 O4 -87.6(2)
O3 C21 C22 C26 -87.4(2)
C24 C21 C22 C26 30.6(3)
C23 C21 C22 C26 158.6(2)
O3 C21 C22 C25 144.9(2)
C24 C21 C22 C25 -97.1(3)
C23 C21 C22 C25 30.9(3)
C1 C2 C31 C36 54.6(3)
C3 C2 C31 C36 -126.5(2)
C1 C2 C31 C32 -124.6(3)
C3 C2 C31 C32 54.2(3)
C36 C31 C32 C33 -0.3(4)
C2 C31 C32 C33 178.9(2)
C31 C32 C33 C34 1.1(4)
C32 C33 C34 C35 -1.3(4)
C33 C34 C35 C36 0.7(5)
C34 C35 C36 C31 0.1(4)
C32 C31 C36 C35 -0.2(4)
C2 C31 C36 C35 -179.5(2)
C3 C4 C41 C46 -44.6(4)
Te C4 C41 C46 135.3(2)
C3 C4 C41 C42 137.3(3)
Te C4 C41 C42 -42.8(3)
C46 C41 C42 C43 2.1(4)
C4 C41 C42 C43 -179.7(2)
C41 C42 C43 C44 -0.3(4)
C42 C43 C44 C45 -1.4(5)
C43 C44 C45 C46 1.3(5)
C42 C41 C46 C45 -2.2(4)
C4 C41 C46 C45 179.6(2)
C44 C45 C46 C41 0.5(4)
C12 O2 B1 O1 12.0(3)
C12 O2 B1 C1 -170.6(2)
C11 O1 B1 O2 8.9(3)
C11 O1 B1 C1 -168.7(2)
C2 C1 B1 O2 12.9(5)
Te C1 B1 O2 -163.3(2)
C2 C1 B1 O1 -169.9(3)
Te C1 B1 O1 13.9(3)
C22 O4 B2 O3 9.1(3)
C22 O4 B2 C3 -170.2(2)
C21 O3 B2 O4 9.2(3)
C21 O3 B2 C3 -171.6(2)
C4 C3 B2 O4 -86.6(3)
C2 C3 B2 O4 82.1(3)
C4 C3 B2 O3 94.2(3)
C2 C3 B2 O3 -97.1(3)
